data_4132063
loop_
_publ_author_name
'Diesel, Johannes'
'Finogenova, Anastasiia M.'
'Cramer, Nicolai'

_publ_section_title
;
 Nickel-Catalyzed Enantioselective Pyridone C-H Functionalizations Enabled
 by a Bulky N-Heterocyclic Carbene Ligand.
;
_journal_issue 13
_journal_name_full 'Journal of the American Chemical Society'
_journal_page_first 4489
_journal_page_last 4493
_journal_paper_doi 10.1021/jacs.8b01181
_journal_volume 140
_journal_year 2018
_chemical_absolute_configuration rmad
_chemical_formula_moiety 'C49 H48 Au Cl N2, 2(C H2 Cl2)'
_chemical_formula_sum 'C51 H52 Au Cl5 N2'
_chemical_formula_weight 1067.16
_space_group_crystal_system monoclinic
_space_group_IT_number 5
_space_group_name_Hall 'C 2y'
_space_group_name_H-M_alt 'C 1 2 1'
_atom_sites_solution_hydrogens geom
_atom_sites_solution_primary direct
_atom_sites_solution_secondary difmap
_audit_creation_method SHELXL-2018/1
_cell_angle_alpha 90
_cell_angle_beta 114.290(4)
_cell_angle_gamma 90
_cell_formula_units_Z 2
_cell_length_a 15.8368(6)
_cell_length_b 11.3047(3)
_cell_length_c 14.2276(5)
_cell_measurement_reflns_used 17076
_cell_measurement_temperature 99.9(3)
_cell_measurement_theta_max 75.4510
_cell_measurement_theta_min 3.3890
_cell_volume 2321.68(15)
_computing_cell_refinement 'CrysAlisPro 1.171.38.46 (Rigaku OD, 2015)'
_computing_data_collection 'CrysAlisPro 1.171.38.46 (Rigaku OD, 2015)'
_computing_data_reduction 'CrysAlisPro 1.171.38.46 (Rigaku OD, 2015)'
_computing_molecular_graphics 'Olex2 (Dolomanov et al., 2009)'
_computing_publication_material 'CIFTAB (Sheldrick, 2016)'
_computing_structure_refinement 'SHELXL-2018/1 (Sheldrick, 2018)'
_computing_structure_solution 'SHELXT (Sheldrick, 2015)'
_diffrn_ambient_environment N~2~
_diffrn_ambient_temperature 99.9(3)
_diffrn_detector 'CCD plate'
_diffrn_detector_area_resol_mean 5.2817
_diffrn_detector_type AtlasS2
_diffrn_measured_fraction_theta_full 1.000
_diffrn_measured_fraction_theta_max 0.996
_diffrn_measurement_details
;
List of Runs (angles in degrees, time in seconds):

  # Type    Start    End  Width  t~exp~   \w     \q     \k     \f   Frames
--------------------------------------------------------------------------
  1  \w     12.00  38.00   1.00    1.00    --   46.00  81.00  10.77   26
  2  \w     30.00  72.00   1.00    1.00    --   62.00  77.00 -20.89   42
  3  \w     78.00 138.00   1.00    1.00    --   62.00  77.00 -20.89   60
  4  \w    106.00 132.00   1.00    1.00    --   62.00  77.00  38.47   26
  5  \w    108.00 144.00   1.00    1.00    --   70.00  77.00  61.31   36
  6  \w    150.00 176.00   1.00    4.00    --  112.00  77.00 150.00   26
  7  \w    123.00 166.00   1.00    4.00    --  112.00  61.00 150.00   43
  8  \w    130.00 163.00   1.00    4.00    --  112.00  77.00   0.00   33
  9  \w    123.00 166.00   1.00    4.00    --  112.00  61.00 -30.00   43
 10  \w    146.00 178.00   1.00    4.00    --  112.00 111.00 -90.00   32
 11  \w    127.00 154.00   1.00    4.00    --  112.00  77.00-180.00   27
 12  \w    113.00 159.00   1.00    4.00    --  112.00  77.00-120.00   46
 13  \w    108.00 173.00   1.00    4.00    --  112.00 111.00 -30.00   65
 14  \w    107.00 143.00   1.00    4.00    --  112.00 111.00 -90.00   36
 15  \w     92.00 120.00   1.00    1.00    --   58.00  75.00 -47.65   28
 16  \w     83.00 140.00   1.00    1.00    --   66.00  76.00-168.20   57
 17  \w     83.00 110.00   1.00    4.00    --  112.00  61.00-120.00   27
 18  \w     84.00 157.00   1.00    4.00    --  112.00  61.00 -90.00   73
 19  \w     87.00 128.00   1.00    4.00    --  112.00  61.00  30.00   41
 20  \w     85.00 128.00   1.00    4.00    --  112.00  61.00   0.00   43
 21  \w     80.00 178.00   1.00    4.00    --  112.00  77.00  90.00   98
 22  \w     86.00 113.00   1.00    1.00    --   70.00  75.00 141.15   27
 23  \w     79.00 112.00   1.00    4.00    --  112.00  77.00 150.00   33
 24  \w     85.00 111.00   1.00    4.00    --  112.00  61.00 150.00   26
 25  \w     79.00 177.00   1.00    4.00    --  112.00  77.00 120.00   98
 26  \w     80.00 105.00   1.00    4.00    --  112.00  77.00 -30.00   25
 27  \w     84.00 119.00   1.00    4.00    --  112.00  61.00 -30.00   35
 28  \w     79.00 106.00   1.00    4.00    --  112.00  77.00-120.00   27
 29  \w     79.00 178.00   1.00    4.00    --  112.00  77.00-150.00   99
 30  \w     80.00 105.00   1.00    4.00    --  112.00  77.00-180.00   25
 31  \w     84.00 177.00   1.00    4.00    --  112.00  61.00-180.00   93
 32  \w     79.00 176.00   1.00    4.00    --  112.00  77.00  30.00   97
 33  \w     79.00 178.00   1.00    4.00    --  112.00  77.00  60.00   99
 34  \w     83.00 124.00   1.00    4.00    --  112.00  61.00  90.00   41
 35  \w     79.00 105.00   1.00    4.00    --  112.00  77.00   0.00   26
 36  \w     79.00 177.00   1.00    4.00    --  112.00  77.00 -60.00   98
 37  \w     79.00 120.00   1.00    4.00    --  112.00  77.00 -90.00   41
 38  \w     42.00  82.00   1.00    1.00    --   74.00  77.00  87.94   40
 39  \w     38.00  69.00   1.00    1.00    --   70.00  75.00 141.15   31
 40  \w     37.00  62.00   1.00    1.00    --   70.00  77.00  61.31   25
 41  \w     29.00  55.00   1.00    1.00    --   62.00  77.00  38.47   26
 42  \w     12.00  43.00   1.00    1.00    --   46.00  82.00 118.23   31
 43  \w     16.00  41.00   1.00    1.00    --   50.00  82.00 174.19   25
 44  \w      5.00  30.00   1.00    1.00    --   42.00  90.00 157.82   25
 45  \w     26.00  52.00   1.00    1.00    --   58.00  75.00 -47.65   26
 46  \w     37.00  76.00   1.00    1.00    --   70.00  77.00 -55.89   39
 47  \w     38.00  76.00   1.00    1.00    --   70.00  76.00-121.12   38
 48  \w     34.00  67.00   1.00    1.00    --   66.00  76.00-168.20   33
 49  \w     16.00  41.00   1.00    1.00    --   50.00  82.00 -98.86   25
 50  \w     20.00  45.00   1.00    1.00    --   54.00  81.00-143.78   25
 51  \w      0.00  25.00   1.00    1.00    --   38.00  92.00 -66.26   25
 52  \w     73.00 117.00   1.00    4.00    --  112.00 -61.00-150.00   44
 53  \w     60.00 115.00   1.00    4.00    --  112.00-111.00 -30.00   55
 54  \w     82.00 107.00   1.00    4.00    --  112.00 -94.00  60.00   25
 55  \w     49.00  75.00   1.00    4.00    --  112.00 -94.00  60.00   26
 56  \w     48.00 144.00   1.00    4.00    --  112.00 -77.00 -30.00   96
 57  \w     54.00 116.00   1.00    4.00    --  112.00-111.00-150.00   62
 58  \w     43.00 106.00   1.00    4.00    --  112.00 -94.00-120.00   63
 59  \w     25.00  77.00   1.00    1.00    --   40.91-125.00 -90.00   52
 60  \w      2.00  80.00   1.00    1.00    --   40.91 -99.00   0.00   78
 61  \w     39.00 110.00   1.00    4.00    --  112.00-111.00 150.00   71
 62  \w      1.00  71.00   1.00    1.00    --   40.91 -99.00 120.00   70
 63  \w    -74.00 -17.00   1.00    1.00    --  -40.91 -38.00 -90.00   57
 64  \w   -115.00 -76.00   1.00    1.00    --  -40.91 -38.00 -90.00   39
 65  \w   -111.00 -20.00   1.00    1.00    --  -40.91 -38.00  30.00   91
 66  \w   -109.00 -13.00   1.00    1.00    --  -40.91 -57.00 150.00   96
;
_diffrn_measurement_device 'four-circle diffractometer'
_diffrn_measurement_device_type 'SuperNova, Dual, Cu at zero, AtlasS2'
_diffrn_measurement_method '\w scans'
_diffrn_radiation_monochromator mirror
_diffrn_radiation_probe x-ray
_diffrn_radiation_type 'Cu K\a'
_diffrn_radiation_wavelength 1.54184
_diffrn_reflns_av_R_equivalents 0.0000
_diffrn_reflns_av_unetI/netI 0.0135
_diffrn_reflns_Laue_measured_fraction_full 1.000
_diffrn_reflns_Laue_measured_fraction_max 0.996
_diffrn_reflns_limit_h_max 19
_diffrn_reflns_limit_h_min -19
_diffrn_reflns_limit_k_max 14
_diffrn_reflns_limit_k_min -14
_diffrn_reflns_limit_l_max 17
_diffrn_reflns_limit_l_min -17
_diffrn_reflns_number 6816
_diffrn_reflns_point_group_measured_fraction_full 1.000
_diffrn_reflns_point_group_measured_fraction_max 0.990
_diffrn_reflns_theta_full 67.684
_diffrn_reflns_theta_max 76.214
_diffrn_reflns_theta_min 3.408
_diffrn_source 'micro-focus sealed X-ray tube'
_diffrn_source_type 'SuperNova (Cu) X-ray Source'
_exptl_absorpt_coefficient_mu 8.878
_exptl_absorpt_correction_T_max 1.000
_exptl_absorpt_correction_T_min 0.087
_exptl_absorpt_correction_type gaussian
_exptl_absorpt_process_details
;
CrysAlisPro 1.171.38.46 (Rigaku Oxford Diffraction, 2015)
Numerical absorption correction based on gaussian integration over
a multifaceted crystal model.
Empirical absorption correction using spherical harmonics,
implemented in SCALE3 ABSPACK scaling algorithm.
;
_exptl_crystal_colour colourless
_exptl_crystal_density_diffrn 1.527
_exptl_crystal_description plate
_exptl_crystal_F_000 1072
_exptl_crystal_size_max 0.551
_exptl_crystal_size_mid 0.157
_exptl_crystal_size_min 0.086
_refine_diff_density_max 2.365
_refine_diff_density_min -2.089
_refine_diff_density_rms 0.136
_refine_ls_abs_structure_details
;
 Classical Flack method preferred over Parsons because s.u. lower.
;
_refine_ls_abs_structure_Flack -0.009(10)
_refine_ls_extinction_method none
_refine_ls_goodness_of_fit_ref 1.074
_refine_ls_hydrogen_treatment constr
_refine_ls_matrix_type full
_refine_ls_number_parameters 242
_refine_ls_number_reflns 6816
_refine_ls_number_restraints 1
_refine_ls_restrained_S_all 1.074
_refine_ls_R_factor_all 0.0531
_refine_ls_R_factor_gt 0.0531
_refine_ls_shift/su_max 0.000
_refine_ls_shift/su_mean 0.000
_refine_ls_structure_factor_coef Fsqd
_refine_ls_weighting_details 'w=1/[\s^2^(Fo^2^)+(0.1210P)^2^+8.5379P] where P=(Fo^2^+2Fc^2^)/3'
_refine_ls_weighting_scheme calc
_refine_ls_wR_factor_gt 0.1463
_refine_ls_wR_factor_ref 0.1463
_reflns_Friedel_coverage 0.890
_reflns_Friedel_fraction_full 0.999
_reflns_Friedel_fraction_max 0.983
_reflns_number_gt 6816
_reflns_number_total 6816
_reflns_threshold_expression 'I > 2\s(I)'
_cod_data_source_file ja8b01181_si_005.cif
_cod_data_source_block shelx
_cod_original_cell_volume 2321.70(15)
_cod_original_sg_symbol_H-M 'C 2'
_cod_database_code 4132063
_shelx_shelxl_version_number 2018/1
_shelx_space_group_comment
;
The symmetry employed for this shelxl refinement is uniquely defined
by the following loop, which should always be used as a source of
symmetry information in preference to the above space-group names.
They are only intended as comments.
;

loop_
_space_group_symop_operation_xyz
'x, y, z'
'-x, y, -z'
'x+1/2, y+1/2, z'
'-x+1/2, y+1/2, -z'

loop_
_atom_site_label
_atom_site_type_symbol
_atom_site_fract_x
_atom_site_fract_y
_atom_site_fract_z
_atom_site_U_iso_or_equiv
_atom_site_adp_type
_atom_site_occupancy
_atom_site_site_symmetry_order
_atom_site_calc_flag
_atom_site_refinement_flags_posn
_atom_site_refinement_flags_adp
_atom_site_refinement_flags_occupancy
Au1 Au 0.500000 0.45425(2) 0.500000 0.01840(19) Uani 1 2 d S T P
Cl1 Cl 0.500000 0.2526(4) 0.500000 0.0261(12) Uani 1 2 d S T P
N1 N 0.5402(8) 0.7029(9) 0.4549(8) 0.018(2) Uani 1 1 d . . .
C2 C 0.500000 0.624(2) 0.500000 0.022(2) Uani 1 2 d S T P
C4 C 0.5257(9) 0.8199(12) 0.4718(10) 0.022(2) Uani 1 1 d . . .
H4 H 0.547516 0.887281 0.448637 0.026 Uiso 1 1 calc R U .
C6 C 0.5612(4) 0.6223(8) 0.3054(6) 0.021(2) Uani 1 1 d G . .
C5 C 0.5986(5) 0.6646(7) 0.4060(6) 0.021(2) Uani 1 1 d G . .
C10 C 0.6937(5) 0.6807(8) 0.4578(5) 0.016(2) Uani 1 1 d G . .
C9 C 0.7515(4) 0.6544(9) 0.4089(6) 0.022(4) Uani 1 1 d G . .
H9 H 0.816517 0.665332 0.444254 0.026 Uiso 1 1 calc R U .
C8 C 0.7141(5) 0.6120(8) 0.3083(6) 0.022(2) Uani 1 1 d G . .
C7 C 0.6190(6) 0.5960(7) 0.2565(5) 0.022(2) Uani 1 1 d G . .
H7 H 0.593448 0.567072 0.187734 0.026 Uiso 1 1 calc R U .
C11 C 0.4551(9) 0.6005(12) 0.2462(10) 0.023(2) Uani 1 1 d . . .
H11 H 0.425871 0.618218 0.294940 0.028 Uiso 1 1 calc R U .
C12 C 0.4136(9) 0.6858(12) 0.1556(11) 0.024(3) Uani 1 1 d . . .
C13 C 0.4142(11) 0.6626(16) 0.0590(12) 0.030(3) Uani 1 1 d . . .
H13 H 0.438139 0.589776 0.047096 0.036 Uiso 1 1 calc R U .
C14 C 0.3793(12) 0.7473(16) -0.0202(12) 0.034(3) Uani 1 1 d . . .
H14 H 0.380206 0.731859 -0.085425 0.041 Uiso 1 1 calc R U .
C15 C 0.3435(11) 0.8535(15) -0.0033(11) 0.032(3) Uani 1 1 d . . .
H15 H 0.320514 0.910687 -0.056817 0.038 Uiso 1 1 calc R U .
C16 C 0.3414(11) 0.8760(14) 0.0915(11) 0.031(3) Uani 1 1 d . . .
H16 H 0.316777 0.948348 0.103320 0.037 Uiso 1 1 calc R U .
C17 C 0.3757(10) 0.7913(14) 0.1693(11) 0.028(3) Uani 1 1 d . . .
H17 H 0.372987 0.806409 0.233665 0.034 Uiso 1 1 calc R U .
C18 C 0.4352(10) 0.470(2) 0.2144(11) 0.033(4) Uani 1 1 d . . .
H18A H 0.368160 0.457327 0.179123 0.050 Uiso 1 1 calc R U .
H18B H 0.460398 0.419461 0.276031 0.050 Uiso 1 1 calc R U .
H18C H 0.464450 0.448614 0.167893 0.050 Uiso 1 1 calc R U .
C19 C 0.7792(11) 0.5830(15) 0.2576(12) 0.030(3) Uani 1 1 d . . .
H19A H 0.834964 0.632084 0.287894 0.045 Uiso 1 1 calc R U .
H19B H 0.748102 0.598863 0.183401 0.045 Uiso 1 1 calc R U .
H19C H 0.796586 0.499290 0.268631 0.045 Uiso 1 1 calc R U .
C20 C 0.7396(11) 0.7214(16) 0.5697(13) 0.026(3) Uani 1 1 d . . .
H20 H 0.688624 0.735989 0.592620 0.031 Uiso 1 1 calc R U .
C21 C 0.8006(5) 0.6220(7) 0.6391(7) 0.021(2) Uani 1 1 d G . .
C26 C 0.7567(4) 0.5293(8) 0.6653(7) 0.024(3) Uani 1 1 d G . .
H26 H 0.691284 0.529541 0.642177 0.028 Uiso 1 1 calc R U .
C25 C 0.8087(6) 0.4363(7) 0.7253(7) 0.031(3) Uani 1 1 d G . .
H25 H 0.778668 0.372978 0.743136 0.037 Uiso 1 1 calc R U .
C24 C 0.9044(6) 0.4360(8) 0.7591(7) 0.033(4) Uani 1 1 d G . .
H24 H 0.939915 0.372457 0.800062 0.040 Uiso 1 1 calc R U .
C23 C 0.9483(4) 0.5287(9) 0.7329(7) 0.031(3) Uani 1 1 d G . .
H23 H 1.013780 0.528499 0.756029 0.037 Uiso 1 1 calc R U .
C22 C 0.8964(6) 0.6217(7) 0.6729(7) 0.027(3) Uani 1 1 d G . .
H22 H 0.926398 0.685063 0.655070 0.033 Uiso 1 1 calc R U .
C27 C 0.7902(11) 0.8387(13) 0.5798(11) 0.028(3) Uani 1 1 d . . .
H27A H 0.817495 0.863396 0.652210 0.043 Uiso 1 1 calc R U .
H27B H 0.746233 0.899054 0.538206 0.043 Uiso 1 1 calc R U .
H27C H 0.839285 0.829104 0.555319 0.043 Uiso 1 1 calc R U .
Cl2 Cl 0.1273(4) 0.8385(5) 0.1216(5) 0.0555(12) Uani 1 1 d . . .
Cl3 Cl 0.1046(5) 0.6815(6) -0.0476(5) 0.0651(15) Uani 1 1 d . . .
C28 C 0.1422(14) 0.6943(16) 0.0855(15) 0.041(4) Uani 1 1 d . . .
H28A H 0.208563 0.672685 0.119545 0.050 Uiso 1 1 calc R U .
H28B H 0.107040 0.638451 0.109380 0.050 Uiso 1 1 calc R U .

loop_
_atom_site_aniso_label
_atom_site_aniso_U_11
_atom_site_aniso_U_22
_atom_site_aniso_U_33
_atom_site_aniso_U_23
_atom_site_aniso_U_13
_atom_site_aniso_U_12
Au1 0.0196(3) 0.0152(3) 0.0258(3) 0.000 0.0147(2) 0.000
Cl1 0.028(2) 0.011(2) 0.047(3) 0.000 0.023(2) 0.000
N1 0.022(5) 0.014(5) 0.024(5) 0.001(4) 0.016(4) -0.003(4)
C2 0.023(5) 0.024(6) 0.024(5) 0.000 0.015(4) 0.000
C4 0.023(5) 0.024(6) 0.024(5) 0.000 0.015(4) 0.000
C6 0.022(6) 0.020(6) 0.026(6) 0.000(4) 0.015(5) -0.001(4)
C5 0.025(6) 0.017(6) 0.027(6) -0.003(4) 0.017(5) 0.000(4)
C10 0.022(6) 0.012(5) 0.013(5) 0.002(4) 0.009(4) 0.001(4)
C9 0.024(7) 0.027(8) 0.020(7) -0.001(6) 0.014(6) 0.002(6)
C8 0.027(6) 0.019(6) 0.026(6) 0.002(4) 0.018(5) 0.001(5)
C7 0.031(7) 0.019(6) 0.022(5) 0.002(4) 0.017(5) 0.000(5)
C11 0.026(6) 0.021(6) 0.025(5) -0.004(5) 0.014(5) -0.004(5)
C12 0.022(6) 0.024(6) 0.026(6) -0.003(5) 0.011(5) -0.004(5)
C13 0.036(8) 0.026(8) 0.028(7) -0.005(6) 0.015(6) 0.010(6)
C14 0.045(9) 0.047(9) 0.013(6) 0.004(6) 0.014(6) 0.009(7)
C15 0.033(7) 0.033(8) 0.027(7) -0.002(6) 0.011(6) 0.000(6)
C16 0.036(8) 0.030(7) 0.029(7) -0.002(5) 0.016(6) 0.004(6)
C17 0.030(7) 0.032(7) 0.027(6) -0.007(5) 0.016(5) 0.002(6)
C18 0.035(6) 0.029(13) 0.035(6) -0.002(7) 0.014(5) -0.006(7)
C19 0.033(7) 0.035(7) 0.032(7) -0.005(6) 0.024(6) -0.003(6)
C20 0.020(7) 0.030(8) 0.026(7) 0.006(7) 0.009(5) 0.006(6)
C21 0.025(6) 0.018(6) 0.022(6) -0.003(4) 0.012(5) 0.001(5)
C26 0.022(6) 0.023(6) 0.027(6) -0.002(5) 0.010(5) -0.004(5)
C25 0.039(6) 0.028(10) 0.029(5) 0.004(6) 0.016(5) -0.001(6)
C24 0.037(7) 0.035(11) 0.029(6) 0.005(6) 0.016(5) 0.006(6)
C23 0.025(7) 0.034(7) 0.034(7) 0.003(6) 0.012(6) 0.009(6)
C22 0.029(7) 0.026(7) 0.030(6) 0.002(5) 0.016(6) 0.002(5)
C27 0.034(7) 0.024(7) 0.025(6) -0.002(5) 0.010(5) 0.002(6)
Cl2 0.056(3) 0.047(3) 0.071(3) -0.021(2) 0.035(2) -0.009(2)
Cl3 0.082(4) 0.057(4) 0.054(3) -0.014(3) 0.026(3) 0.011(3)
C28 0.046(10) 0.034(9) 0.043(10) -0.004(7) 0.018(8) -0.002(7)

loop_
_atom_type_symbol
_atom_type_description
_atom_type_scat_dispersion_real
_atom_type_scat_dispersion_imag
_atom_type_scat_source
C C 0.0181 0.0091 'International Tables Vol C Tables 4.2.6.8 and 6.1.1.4'
H H 0.0000 0.0000 'International Tables Vol C Tables 4.2.6.8 and 6.1.1.4'
Au Au -4.4197 7.2980 'International Tables Vol C Tables 4.2.6.8 and 6.1.1.4'
Cl Cl 0.3639 0.7018 'International Tables Vol C Tables 4.2.6.8 and 6.1.1.4'
N N 0.0311 0.0180 'International Tables Vol C Tables 4.2.6.8 and 6.1.1.4'

loop_
_exptl_crystal_face_index_h
_exptl_crystal_face_index_k
_exptl_crystal_face_index_l
_exptl_crystal_face_perp_dist
-4 5 7 0.0724
6 -4 -8 0.0746
1 1 8 0.0274
1 -1 -9 0.0465
-2 1 9 0.0479
-9 -2 7 0.2328
-2 7 4 0.1186
-5 2 -5 0.0757
-8 -2 -1 0.2021
0 -1 -8 0.0524
-4 -7 2 0.2275
7 -5 -5 0.0596
2 -7 1 0.1684
-3 -6 4 0.2106
5 -4 4 0.0496
-7 3 -2 0.0928
-1 7 -3 0.1295
-7 5 3 0.0874
-5 4 -4 0.0873

loop_
_geom_angle_atom_site_label_1
_geom_angle_atom_site_label_2
_geom_angle_atom_site_label_3
_geom_angle
_geom_angle_site_symmetry_1
C2 Au1 Cl1 180.0 .
C4 N1 C2 112.9(13) .
C4 N1 C5 124.1(10) .
C2 N1 C5 122.7(12) .
N1 C2 N1 101(2) 2_656
N1 C2 Au1 129.5(10) 2_656
N1 C2 Au1 129.5(10) .
C4 C4 N1 106.6(7) 2_656
C4 C4 H4 126.7 2_656
N1 C4 H4 126.7 .
C5 C6 C7 120.0 .
C5 C6 C11 121.2(7) .
C7 C6 C11 118.7(7) .
C6 C5 C10 120.0 .
C6 C5 N1 121.1(7) .
C10 C5 N1 118.6(6) .
C9 C10 C5 120.0 .
C9 C10 C20 117.3(7) .
C5 C10 C20 122.6(7) .
C10 C9 C8 120.0 .
C10 C9 H9 120.0 .
C8 C9 H9 120.0 .
C7 C8 C9 120.0 .
C7 C8 C19 121.3(8) .
C9 C8 C19 118.7(8) .
C8 C7 C6 120.0 .
C8 C7 H7 120.0 .
C6 C7 H7 120.0 .
C12 C11 C18 113.2(11) .
C12 C11 C6 110.5(10) .
C18 C11 C6 110.8(10) .
C12 C11 H11 107.3 .
C18 C11 H11 107.3 .
C6 C11 H11 107.3 .
C17 C12 C13 118.5(14) .
C17 C12 C11 119.1(12) .
C13 C12 C11 122.4(13) .
C12 C13 C14 119.9(16) .
C12 C13 H13 120.0 .
C14 C13 H13 120.0 .
C15 C14 C13 120.2(15) .
C15 C14 H14 119.9 .
C13 C14 H14 119.9 .
C16 C15 C14 120.1(14) .
C16 C15 H15 119.9 .
C14 C15 H15 119.9 .
C15 C16 C17 119.2(14) .
C15 C16 H16 120.4 .
C17 C16 H16 120.4 .
C12 C17 C16 122.1(13) .
C12 C17 H17 119.0 .
C16 C17 H17 119.0 .
C11 C18 H18A 109.5 .
C11 C18 H18B 109.5 .
H18A C18 H18B 109.5 .
C11 C18 H18C 109.5 .
H18A C18 H18C 109.5 .
H18B C18 H18C 109.5 .
C8 C19 H19A 109.5 .
C8 C19 H19B 109.5 .
H19A C19 H19B 109.5 .
C8 C19 H19C 109.5 .
H19A C19 H19C 109.5 .
H19B C19 H19C 109.5 .
C10 C20 C27 111.5(12) .
C10 C20 C21 110.6(13) .
C27 C20 C21 113.9(12) .
C10 C20 H20 106.8 .
C27 C20 H20 106.8 .
C21 C20 H20 106.8 .
C26 C21 C22 120.0 .
C26 C21 C20 118.0(9) .
C22 C21 C20 122.0(9) .
C21 C26 C25 120.0 .
C21 C26 H26 120.0 .
C25 C26 H26 120.0 .
C24 C25 C26 120.0 .
C24 C25 H25 120.0 .
C26 C25 H25 120.0 .
C25 C24 C23 120.0 .
C25 C24 H24 120.0 .
C23 C24 H24 120.0 .
C22 C23 C24 120.0 .
C22 C23 H23 120.0 .
C24 C23 H23 120.0 .
C23 C22 C21 120.0 .
C23 C22 H22 120.0 .
C21 C22 H22 120.0 .
C20 C27 H27A 109.5 .
C20 C27 H27B 109.5 .
H27A C27 H27B 109.5 .
C20 C27 H27C 109.5 .
H27A C27 H27C 109.5 .
H27B C27 H27C 109.5 .
Cl3 C28 Cl2 111.6(11) .
Cl3 C28 H28A 109.3 .
Cl2 C28 H28A 109.3 .
Cl3 C28 H28B 109.3 .
Cl2 C28 H28B 109.3 .
H28A C28 H28B 108.0 .

loop_
_geom_bond_atom_site_label_1
_geom_bond_atom_site_label_2
_geom_bond_distance
_geom_bond_site_symmetry_2
Au1 C2 1.92(3) .
Au1 Cl1 2.280(4) .
N1 C4 1.381(17) .
N1 C2 1.39(2) .
N1 C5 1.433(12) .
C4 C4 1.36(3) 2_656
C4 H4 0.9500 .
C6 C5 1.3900 .
C6 C7 1.3900 .
C6 C11 1.558(14) .
C5 C10 1.3900 .
C10 C9 1.3900 .
C10 C20 1.525(18) .
C9 C8 1.3900 .
C9 H9 0.9500 .
C8 C7 1.3900 .
C8 C19 1.517(15) .
C7 H7 0.9500 .
C11 C12 1.525(19) .
C11 C18 1.54(3) .
C11 H11 1.0000 .
C12 C17 1.38(2) .
C12 C13 1.40(2) .
C13 C14 1.41(2) .
C13 H13 0.9500 .
C14 C15 1.39(2) .
C14 H14 0.9500 .
C15 C16 1.39(2) .
C15 H15 0.9500 .
C16 C17 1.39(2) .
C16 H16 0.9500 .
C17 H17 0.9500 .
C18 H18A 0.9800 .
C18 H18B 0.9800 .
C18 H18C 0.9800 .
C19 H19A 0.9800 .
C19 H19B 0.9800 .
C19 H19C 0.9800 .
C20 C27 1.53(2) .
C20 C21 1.545(17) .
C20 H20 1.0000 .
C21 C26 1.3900 .
C21 C22 1.3900 .
C26 C25 1.3900 .
C26 H26 0.9500 .
C25 C24 1.3900 .
C25 H25 0.9500 .
C24 C23 1.3900 .
C24 H24 0.9500 .
C23 C22 1.3900 .
C23 H23 0.9500 .
C22 H22 0.9500 .
C27 H27A 0.9800 .
C27 H27B 0.9800 .
C27 H27C 0.9800 .
Cl2 C28 1.753(19) .
Cl3 C28 1.74(2) .
C28 H28A 0.9900 .
C28 H28B 0.9900 .

loop_
_geom_torsion_atom_site_label_1
_geom_torsion_atom_site_label_2
_geom_torsion_atom_site_label_3
_geom_torsion_atom_site_label_4
_geom_torsion
_geom_torsion_site_symmetry_4
C4 N1 C2 N1 0.3(6) 2_656
C5 N1 C2 N1 173.9(12) 2_656
C4 N1 C2 Au1 -179.7(6) .
C5 N1 C2 Au1 -6.1(12) .
C2 N1 C4 C4 -0.7(17) 2_656
C5 N1 C4 C4 -174.2(12) 2_656
C7 C6 C5 C10 0.0 .
C11 C6 C5 C10 178.5(9) .
C7 C6 C5 N1 174.1(9) .
C11 C6 C5 N1 -7.4(10) .
C4 N1 C5 C6 -105.5(11) .
C2 N1 C5 C6 81.6(10) .
C4 N1 C5 C10 68.7(12) .
C2 N1 C5 C10 -104.2(9) .
C6 C5 C10 C9 0.0 .
N1 C5 C10 C9 -174.2(9) .
C6 C5 C10 C20 -177.1(10) .
N1 C5 C10 C20 8.6(11) .
C5 C10 C9 C8 0.0 .
C20 C10 C9 C8 177.3(10) .
C10 C9 C8 C7 0.0 .
C10 C9 C8 C19 -179.4(11) .
C9 C8 C7 C6 0.0 .
C19 C8 C7 C6 179.3(11) .
C5 C6 C7 C8 0.0 .
C11 C6 C7 C8 -178.6(9) .
C5 C6 C11 C12 113.9(10) .
C7 C6 C11 C12 -67.6(11) .
C5 C6 C11 C18 -119.8(10) .
C7 C6 C11 C18 58.7(12) .
C18 C11 C12 C17 141.5(13) .
C6 C11 C12 C17 -93.6(14) .
C18 C11 C12 C13 -40.0(19) .
C6 C11 C12 C13 85.0(15) .
C17 C12 C13 C14 2(2) .
C11 C12 C13 C14 -176.6(14) .
C12 C13 C14 C15 -1(3) .
C13 C14 C15 C16 -1(3) .
C14 C15 C16 C17 0(2) .
C13 C12 C17 C16 -2(2) .
C11 C12 C17 C16 176.3(14) .
C15 C16 C17 C12 1(2) .
C9 C10 C20 C27 63.9(13) .
C5 C10 C20 C27 -118.9(11) .
C9 C10 C20 C21 -64.0(13) .
C5 C10 C20 C21 113.2(10) .
C10 C20 C21 C26 -76.8(12) .
C27 C20 C21 C26 156.7(10) .
C10 C20 C21 C22 101.4(11) .
C27 C20 C21 C22 -25.1(17) .
C22 C21 C26 C25 0.0 .
C20 C21 C26 C25 178.3(11) .
C21 C26 C25 C24 0.0 .
C26 C25 C24 C23 0.0 .
C25 C24 C23 C22 0.0 .
C24 C23 C22 C21 0.0 .
C26 C21 C22 C23 0.0 .
C20 C21 C22 C23 -178.2(11) .
